data_1520819
loop_
_publ_author_name
'Chaabane, T. Ben'
'Smiri-Dogguy, L.'

_publ_section_title
;
 Synthesis and crystal structure of a new lithium cyclohexaphosphate
 hydrate: Li~6~P~6~O~18~ * 10(H~2~O)
;
_journal_issue 3
_journal_name_full 'Journal of Chemical Crystallography'
_journal_page_first 323
_journal_page_last 327
_journal_paper_doi 10.1023/A:1009577902852
_journal_volume 29
_journal_year 1999
_chemical_formula_sum 'H19.72 Li6 O27.86 P6'
_chemical_name_systematic 'Li6 (P6 O18) (H2 O)9.86'
_space_group_IT_number 15
_symmetry_space_group_name_Hall '-C 2yc'
_symmetry_space_group_name_H-M 'C 1 2/c 1'
_cell_angle_alpha 90
_cell_angle_beta 122.85
_cell_angle_gamma 90
_cell_formula_units_Z 4
_cell_length_a 15.113
_cell_length_b 12.006
_cell_length_c 15.892
_cell_volume 2422.452
_citation_journal_id_ASTM JCCYEV
_cod_data_source_file BenChaabane_JCCYEV_1999_65.cif
_cod_data_source_block H19.72Li6O27.86P6
_cod_database_code 1520819

loop_
_symmetry_equiv_pos_as_xyz
x,y,z
-x,y,-z+1/2
-x,-y,-z
x,-y,z-1/2
x+1/2,y+1/2,z
-x+1/2,y+1/2,-z+1/2
-x+1/2,-y+1/2,-z
x+1/2,-y+1/2,z-1/2

loop_
_atom_site_label
_atom_site_type_symbol
_atom_site_fract_x
_atom_site_fract_y
_atom_site_fract_z
_atom_site_occupancy
_atom_site_U_iso_or_equiv
P2 P+5 0.3689 0.5453 0.51435 1 0.0
O12 O-2 0.2228 0.7766 0.1455 1 0.0
O17 O-2 0.4622 0.0159 0.299 0.37 0.0
O2 O-2 0.3449 0.5161 0.7065 1 0.0
O1 O-2 0.1523 0.4717 0.5769 1 0.0
O11 O-2 0.5 0.6779 0.25 1 0.0
Li1 Li+1 0.3916 0.4633 0.8375 1 0.0
O4 O-2 0.3426 0.4901 0.4204 1 0.0
O15 O-2 0.07 0.67 0.26 0.59 0.0
O14 O-2 0.5087 0.995 0.348 0.49 0.0
O5 O-2 0.3706 0.6979 0.3443 1 0.0
Li3 Li+1 0.6235 0.8169 0.5398 1 0.0
Li4 Li+1 0.0005 0.495 0.533 0.5 0.0
O7 O-2 0.268 0.5339 0.5218 1 0.0
O8 O-2 0.3726 0.6772 0.5035 1 0.0
P1 P+5 0.247 0.54 0.60952 1 0.0
O16 O-2 0.0415 0.5966 0.3109 0.27 0.0
O9 O-2 0.2788 0.8316 0.39 1 0.0
O6 O-2 0.4775 0.8295 0.493 1 0.0
O3 O-2 0.4643 0.5122 0.6102 1 0.0
Li2 Li+1 0.5 0.509 0.25 1 0.0
P3 P+5 0.3829 0.7596 0.4308 1 0.0
O10 O-2 0.6337 0.7927 0.4259 1 0.0
O13 O-2 0.0388 0.5476 0.2552 0.71 0.0
